data_7062483
loop_
_publ_author_name
'Tupolova, Yulia P.'
'Lebedev, Vladimir E.'
'Korchagin, Denis V.'
'Tkachev, Valery V.'
'Utenyshev, Andrey N.'
'Morgunov, Roman B.'
'Palii, Andrei V.'
'Shcherbakov, Igor N.'
'Aldoshin, Sergey M.'

_publ_section_title
;
 Hexacoordinated Co(ii) complex exhibiting strong magnetic anisotropy and
 field-induced slow magnetization relaxation: synthesis, magnetic
 characterization, and quantum-chemical modelling
;
_journal_issue 22
_journal_name_full 'New Journal of Chemistry'
_journal_page_first 10884
_journal_page_last 10891
_journal_paper_doi 10.1039/D3NJ01481A
_journal_volume 47
_journal_year 2023
_chemical_formula_sum 'C28 H32 Co N8 O2 S4'
_chemical_formula_weight 699.78
_space_group_crystal_system monoclinic
_space_group_IT_number 15
_space_group_name_Hall '-C 2yc'
_space_group_name_H-M_alt 'C 1 2/c 1'
_atom_sites_solution_hydrogens mixed
_atom_sites_solution_primary direct
_audit_block_doi 10.5517/ccdc.csd.cc26l241
_audit_creation_method SHELXL-2018/3
_audit_update_record
;
2023-05-06 deposited with the CCDC.	2023-05-10 downloaded from the CCDC.
;
_cell_angle_alpha 90
_cell_angle_beta 114.285(5)
_cell_angle_gamma 90
_cell_formula_units_Z 4
_cell_length_a 14.6399(8)
_cell_length_b 13.9674(5)
_cell_length_c 17.1940(16)
_cell_measurement_reflns_used 8033
_cell_measurement_temperature 100.01(10)
_cell_measurement_theta_max 33.96
_cell_measurement_theta_min 2.77
_cell_volume 3204.7(4)
_computing_structure_refinement 'SHELXL-2018/3 (Sheldrick, 2018)'
_diffrn_ambient_temperature 100.01(10)
_diffrn_detector_area_resol_mean 16.2060
_diffrn_measured_fraction_theta_full 0.985
_diffrn_measured_fraction_theta_max 0.990
_diffrn_measurement_device_type 'Xcalibur, Eos'
_diffrn_measurement_method '\w scans'
_diffrn_radiation_monochromator graphite
_diffrn_radiation_source 'Enhance (Mo) X-ray Source'
_diffrn_radiation_type MoK\a
_diffrn_radiation_wavelength 0.71073
_diffrn_reflns_av_R_equivalents 0.0322
_diffrn_reflns_av_unetI/netI 0.0263
_diffrn_reflns_Laue_measured_fraction_full 0.985
_diffrn_reflns_Laue_measured_fraction_max 0.990
_diffrn_reflns_limit_h_max 17
_diffrn_reflns_limit_h_min -20
_diffrn_reflns_limit_k_max 18
_diffrn_reflns_limit_k_min -19
_diffrn_reflns_limit_l_max 22
_diffrn_reflns_limit_l_min -23
_diffrn_reflns_number 18154
_diffrn_reflns_point_group_measured_fraction_full 0.985
_diffrn_reflns_point_group_measured_fraction_max 0.990
_diffrn_reflns_theta_full 25.242
_diffrn_reflns_theta_max 29.069
_diffrn_reflns_theta_min 3.053
_exptl_absorpt_coefficient_mu 0.836
_exptl_absorpt_correction_T_max 1.00000
_exptl_absorpt_correction_T_min 0.91543
_exptl_absorpt_correction_type multi-scan
_exptl_absorpt_process_details SCALE3
_exptl_crystal_colour 'dark red'
_exptl_crystal_density_diffrn 1.450
_exptl_crystal_description prism
_exptl_crystal_F_000 1452
_exptl_crystal_size_max .50
_exptl_crystal_size_mid .12
_exptl_crystal_size_min .10
_refine_diff_density_max 0.432
_refine_diff_density_min -0.459
_refine_diff_density_rms 0.063
_refine_ls_extinction_method none
_refine_ls_goodness_of_fit_ref 1.191
_refine_ls_hydrogen_treatment constr
_refine_ls_matrix_type full
_refine_ls_number_parameters 233
_refine_ls_number_reflns 4243
_refine_ls_number_restraints 0
_refine_ls_restrained_S_all 1.191
_refine_ls_R_factor_all 0.0486
_refine_ls_R_factor_gt 0.0431
_refine_ls_shift/su_max 0.000
_refine_ls_shift/su_mean 0.000
_refine_ls_structure_factor_coef Fsqd
_refine_ls_weighting_details 'w=1/[\s^2^(Fo^2^)+(0.0200P)^2^+6.6200P] where P=(Fo^2^+2Fc^2^)/3'
_refine_ls_weighting_scheme calc
_refine_ls_wR_factor_gt 0.0885
_refine_ls_wR_factor_ref 0.0906
_reflns_Friedel_coverage 0.000
_reflns_number_gt 3841
_reflns_number_total 4243
_reflns_threshold_expression 'I > 2\s(I)'
_cod_data_source_file d3nj01481a2.cif
_cod_data_source_block 483typ28
_cod_depositor_comments 'Adding full bibliography for 7062483.cif.'
_cod_original_sg_symbol_H-M 'C 2/c'
_cod_database_code 7062483
_shelx_shelxl_version_number 2018/3
_shelx_space_group_comment
;
The symmetry employed for this shelxl refinement is uniquely defined
by the following loop, which should always be used as a source of
symmetry information in preference to the above space-group names.
They are only intended as comments.
;

loop_
_space_group_symop_operation_xyz
'x, y, z'
'-x, y, -z+1/2'
'x+1/2, y+1/2, z'
'-x+1/2, y+1/2, -z+1/2'
'-x, -y, -z'
'x, -y, z-1/2'
'-x+1/2, -y+1/2, -z'
'x+1/2, -y+1/2, z-1/2'

loop_
_atom_site_label
_atom_site_type_symbol
_atom_site_fract_x
_atom_site_fract_y
_atom_site_fract_z
_atom_site_U_iso_or_equiv
_atom_site_adp_type
_atom_site_occupancy
_atom_site_site_symmetry_order
_atom_site_calc_flag
_atom_site_refinement_flags_posn
_atom_site_refinement_flags_adp
_atom_site_refinement_flags_occupancy
_atom_site_disorder_assembly
_atom_site_disorder_group
Co Co 0.500000 0.47936(3) 0.250000 0.01615(9) Uani 1 2 d S T P . .
S1 S 0.16845(5) 0.45018(5) 0.24507(5) 0.04076(16) Uani 1 1 d . . . . .
N1 N 0.46358(13) 0.60173(11) 0.17036(10) 0.0184(3) Uani 1 1 d . . . . .
N2 N 0.42698(14) 0.58594(12) 0.08531(10) 0.0212(3) Uani 1 1 d . . . . .
H2 H 0.415768 0.632275 0.049616 0.025 Uiso 1 1 d R U . . .
N3 N 0.42234(12) 0.42553(11) 0.11728(10) 0.0181(3) Uani 1 1 d . . . . .
N4 N 0.36490(13) 0.46434(12) 0.26087(11) 0.0218(3) Uani 1 1 d . . . . .
C1 C 0.47979(15) 0.68668(14) 0.20282(12) 0.0204(4) Uani 1 1 d . . . . .
C2 C 0.4641(2) 0.77768(15) 0.15394(14) 0.0334(5) Uani 1 1 d . . . . .
H2A H 0.417221 0.818473 0.166303 0.050 Uiso 1 1 calc R U . . .
H2B H 0.436412 0.763501 0.092730 0.050 Uiso 1 1 calc R U . . .
H2C H 0.528288 0.810991 0.170622 0.050 Uiso 1 1 calc R U . . .
C3 C 0.40828(14) 0.49239(14) 0.05886(12) 0.0186(4) Uani 1 1 d . . . . .
C4 C 0.37669(15) 0.47374(15) -0.02959(12) 0.0219(4) Uani 1 1 d . . . . .
H4 H 0.364911 0.524609 -0.069231 0.026 Uiso 1 1 calc R U . . .
C5 C 0.36382(15) 0.38140(15) -0.05583(12) 0.0227(4) Uani 1 1 d . . . . .
H5A H 0.345783 0.366840 -0.114270 0.027 Uiso 1 1 calc R U . . .
C6 C 0.37709(15) 0.30612(14) 0.00341(13) 0.0205(4) Uani 1 1 d . . . . .
C7 C 0.36267(16) 0.20853(15) -0.02006(14) 0.0265(4) Uani 1 1 d . . . . .
H7 H 0.346757 0.190446 -0.077446 0.032 Uiso 1 1 calc R U . . .
C8 C 0.37151(17) 0.13977(15) 0.03952(15) 0.0290(5) Uani 1 1 d . . . . .
H8 H 0.363873 0.074141 0.023615 0.035 Uiso 1 1 calc R U . . .
C9 C 0.39183(17) 0.16583(15) 0.12405(15) 0.0271(4) Uani 1 1 d . . . . .
H9 H 0.395256 0.118015 0.164448 0.033 Uiso 1 1 calc R U . . .
C10 C 0.40673(15) 0.26033(14) 0.14834(13) 0.0220(4) Uani 1 1 d . . . . .
H10 H 0.419891 0.277475 0.205433 0.026 Uiso 1 1 calc R U . . .
C11 C 0.40266(14) 0.33202(13) 0.08932(12) 0.0186(4) Uani 1 1 d . . . . .
C12 C 0.28359(15) 0.45847(13) 0.25404(12) 0.0197(4) Uani 1 1 d . . . . .
S2 S 0.22075(6) 0.71802(5) 0.10382(5) 0.0229(2) Uani 0.6835(19) 1 d . . P A 1
O1 O 0.1745(3) 0.7912(4) 0.0473(4) 0.0391(11) Uani 0.6835(19) 1 d . . P A 1
C13 C 0.1755(3) 0.6070(2) 0.0519(2) 0.0289(7) Uani 0.6835(19) 1 d . . P A 1
H13A H 0.207729 0.554373 0.091365 0.043 Uiso 0.6835(19) 1 calc R U P A 1
H13B H 0.102765 0.603618 0.033959 0.043 Uiso 0.6835(19) 1 calc R U P A 1
H13C H 0.190948 0.601823 0.001777 0.043 Uiso 0.6835(19) 1 calc R U P A 1
C14 C 0.1727(5) 0.7097(3) 0.1821(4) 0.0489(14) Uani 0.6835(19) 1 d . . P A 1
H14A H 0.206303 0.657463 0.221611 0.073 Uiso 0.6835(19) 1 calc R U P A 1
H14B H 0.184393 0.770111 0.213772 0.073 Uiso 0.6835(19) 1 calc R U P A 1
H14C H 0.100509 0.696883 0.154632 0.073 Uiso 0.6835(19) 1 calc R U P A 1
S3 S 0.12648(12) 0.72164(11) 0.10171(10) 0.0222(4) Uani 0.3165(19) 1 d . . P A 2
O2 O 0.1370(7) 0.7935(9) 0.0497(8) 0.035(2) Uani 0.3165(19) 1 d . . P A 2
C15 C 0.1278(7) 0.6040(5) 0.0601(5) 0.0312(16) Uani 0.3165(19) 1 d . . P A 2
H15A H 0.120261 0.556006 0.098657 0.047 Uiso 0.3165(19) 1 calc R U P A 2
H15B H 0.072374 0.597904 0.003636 0.047 Uiso 0.3165(19) 1 calc R U P A 2
H15C H 0.191531 0.593741 0.055323 0.047 Uiso 0.3165(19) 1 calc R U P A 2
C16 C 0.2242(6) 0.7052(6) 0.2030(5) 0.0216(16) Uani 0.3165(19) 1 d . . P A 2
H16A H 0.207057 0.652728 0.232427 0.032 Uiso 0.3165(19) 1 calc R U P A 2
H16B H 0.286036 0.689378 0.196687 0.032 Uiso 0.3165(19) 1 calc R U P A 2
H16C H 0.234011 0.764161 0.236280 0.032 Uiso 0.3165(19) 1 calc R U P A 2

loop_
_atom_site_aniso_label
_atom_site_aniso_U_11
_atom_site_aniso_U_22
_atom_site_aniso_U_33
_atom_site_aniso_U_23
_atom_site_aniso_U_13
_atom_site_aniso_U_12
Co 0.02181(18) 0.01485(17) 0.01310(17) 0.000 0.00848(14) 0.000
S1 0.0248(3) 0.0406(3) 0.0589(4) 0.0026(3) 0.0193(3) -0.0012(2)
N1 0.0248(8) 0.0186(8) 0.0140(7) -0.0002(6) 0.0102(7) 0.0000(6)
N2 0.0345(10) 0.0171(8) 0.0127(7) 0.0006(6) 0.0105(7) -0.0012(7)
N3 0.0230(8) 0.0174(7) 0.0160(8) -0.0004(6) 0.0100(7) -0.0006(6)
N4 0.0274(9) 0.0226(8) 0.0180(8) -0.0001(6) 0.0121(7) -0.0013(7)
C1 0.0289(10) 0.0183(9) 0.0170(9) 0.0006(7) 0.0124(8) 0.0007(7)
C2 0.0627(17) 0.0181(10) 0.0207(10) -0.0005(8) 0.0185(11) -0.0035(10)
C3 0.0204(9) 0.0202(9) 0.0160(9) -0.0010(7) 0.0083(7) -0.0008(7)
C4 0.0264(10) 0.0250(10) 0.0145(9) -0.0001(7) 0.0084(8) -0.0011(8)
C5 0.0237(10) 0.0299(10) 0.0142(9) -0.0054(7) 0.0074(8) -0.0035(8)
C6 0.0202(9) 0.0227(9) 0.0191(9) -0.0050(7) 0.0085(8) -0.0028(7)
C7 0.0270(10) 0.0268(10) 0.0257(10) -0.0107(8) 0.0109(9) -0.0054(8)
C8 0.0313(11) 0.0201(10) 0.0347(12) -0.0091(8) 0.0126(10) -0.0054(8)
C9 0.0290(11) 0.0214(10) 0.0300(11) -0.0003(8) 0.0112(9) -0.0036(8)
C10 0.0242(10) 0.0212(9) 0.0198(9) -0.0001(7) 0.0081(8) -0.0010(7)
C11 0.0177(8) 0.0192(9) 0.0193(9) -0.0020(7) 0.0081(7) -0.0010(7)
C12 0.0267(10) 0.0157(8) 0.0162(9) 0.0009(6) 0.0083(8) 0.0001(7)
S2 0.0293(4) 0.0213(4) 0.0160(3) -0.0004(3) 0.0072(3) -0.0063(3)
O1 0.050(3) 0.0225(15) 0.0259(17) 0.0001(12) -0.003(2) 0.003(2)
C13 0.037(2) 0.0199(16) 0.0276(18) -0.0026(12) 0.0106(16) -0.0009(15)
C14 0.079(4) 0.028(2) 0.064(4) -0.018(2) 0.054(4) -0.017(3)
S3 0.0246(8) 0.0162(7) 0.0209(8) 0.0030(5) 0.0046(6) 0.0025(6)
O2 0.057(7) 0.022(3) 0.021(3) 0.006(2) 0.010(5) 0.012(5)
C15 0.042(5) 0.019(3) 0.025(4) -0.003(3) 0.007(4) 0.000(3)
C16 0.030(4) 0.021(3) 0.010(3) 0.008(2) 0.004(3) -0.004(3)

loop_
_atom_type_symbol
_atom_type_description
_atom_type_scat_dispersion_real
_atom_type_scat_dispersion_imag
_atom_type_scat_source
C C 0.0033 0.0016 'International Tables Vol C Tables 4.2.6.8 and 6.1.1.4'
H H 0.0000 0.0000 'International Tables Vol C Tables 4.2.6.8 and 6.1.1.4'
Co Co 0.3494 0.9721 'International Tables Vol C Tables 4.2.6.8 and 6.1.1.4'
N N 0.0061 0.0033 'International Tables Vol C Tables 4.2.6.8 and 6.1.1.4'
O O 0.0106 0.0060 'International Tables Vol C Tables 4.2.6.8 and 6.1.1.4'
S S 0.1246 0.1234 'International Tables Vol C Tables 4.2.6.8 and 6.1.1.4'

loop_
_geom_angle_atom_site_label_1
_geom_angle_atom_site_label_2
_geom_angle_atom_site_label_3
_geom_angle
_geom_angle_site_symmetry_1
_geom_angle_site_symmetry_3
_geom_angle_publ_flag
N4 Co N4 168.38(9) . 2_655 ?
N4 Co N1 91.10(6) . 2_655 ?
N4 Co N1 98.30(6) 2_655 2_655 ?
N4 Co N1 98.29(6) . . ?
N4 Co N1 91.10(6) 2_655 . ?
N1 Co N1 72.30(9) 2_655 . ?
N4 Co N3 87.37(6) . . ?
N4 Co N3 88.70(6) 2_655 . ?
N1 Co N3 145.54(6) 2_655 . ?
N1 Co N3 73.88(6) . . ?
N4 Co N3 88.70(6) . 2_655 ?
N4 Co N3 87.37(6) 2_655 2_655 ?
N1 Co N3 73.88(6) 2_655 2_655 ?
N1 Co N3 145.54(6) . 2_655 ?
N3 Co N3 140.42(8) . 2_655 ?
C1 N1 N2 122.54(16) . . ?
C1 N1 Co 120.65(13) . . ?
N2 N1 Co 116.75(12) . . ?
N1 N2 C3 116.71(15) . . ?
N1 N2 H2 121.6 . . ?
C3 N2 H2 121.7 . . ?
C3 N3 C11 117.26(16) . . ?
C3 N3 Co 113.26(12) . . ?
C11 N3 Co 128.57(13) . . ?
C12 N4 Co 169.80(16) . . ?
N1 C1 C1 113.16(11) . 2_655 ?
N1 C1 C2 125.62(18) . . ?
C1 C1 C2 121.19(11) 2_655 . ?
C1 C2 H2A 109.5 . . ?
C1 C2 H2B 109.5 . . ?
H2A C2 H2B 109.5 . . ?
C1 C2 H2C 109.5 . . ?
H2A C2 H2C 109.5 . . ?
H2B C2 H2C 109.5 . . ?
N3 C3 N2 118.17(17) . . ?
N3 C3 C4 124.31(18) . . ?
N2 C3 C4 117.51(17) . . ?
C5 C4 C3 118.11(18) . . ?
C5 C4 H4 120.9 . . ?
C3 C4 H4 120.9 . . ?
C4 C5 C6 120.47(18) . . ?
C4 C5 H5A 119.8 . . ?
C6 C5 H5A 119.8 . . ?
C7 C6 C11 119.32(19) . . ?
C7 C6 C5 123.31(19) . . ?
C11 C6 C5 117.33(17) . . ?
C8 C7 C6 120.4(2) . . ?
C8 C7 H7 119.8 . . ?
C6 C7 H7 119.8 . . ?
C7 C8 C9 120.38(19) . . ?
C7 C8 H8 119.8 . . ?
C9 C8 H8 119.8 . . ?
C10 C9 C8 120.2(2) . . ?
C10 C9 H9 119.9 . . ?
C8 C9 H9 119.9 . . ?
C9 C10 C11 120.60(19) . . ?
C9 C10 H10 119.7 . . ?
C11 C10 H10 119.7 . . ?
N3 C11 C10 118.71(17) . . ?
N3 C11 C6 122.25(17) . . ?
C10 C11 C6 119.03(18) . . ?
N4 C12 S1 179.60(19) . . ?
O1 S2 C14 110.6(3) . . ?
O1 S2 C13 108.6(3) . . ?
C14 S2 C13 98.2(2) . . ?
S2 C13 H13A 109.5 . . ?
S2 C13 H13B 109.5 . . ?
H13A C13 H13B 109.5 . . ?
S2 C13 H13C 109.5 . . ?
H13A C13 H13C 109.5 . . ?
H13B C13 H13C 109.5 . . ?
S2 C14 H14A 109.5 . . ?
S2 C14 H14B 109.5 . . ?
H14A C14 H14B 109.5 . . ?
S2 C14 H14C 109.5 . . ?
H14A C14 H14C 109.5 . . ?
H14B C14 H14C 109.5 . . ?
O2 S3 C16 118.1(6) . . ?
O2 S3 C15 112.4(6) . . ?
C16 S3 C15 97.9(4) . . ?
S3 C15 H15A 109.5 . . ?
S3 C15 H15B 109.5 . . ?
H15A C15 H15B 109.5 . . ?
S3 C15 H15C 109.5 . . ?
H15A C15 H15C 109.5 . . ?
H15B C15 H15C 109.5 . . ?
S3 C16 H16A 109.5 . . ?
S3 C16 H16B 109.5 . . ?
H16A C16 H16B 109.5 . . ?
S3 C16 H16C 109.5 . . ?
H16A C16 H16C 109.5 . . ?
H16B C16 H16C 109.5 . . ?

loop_
_geom_bond_atom_site_label_1
_geom_bond_atom_site_label_2
_geom_bond_distance
_geom_bond_site_symmetry_2
_geom_bond_publ_flag
Co N4 2.0724(17) . ?
Co N4 2.0724(17) 2_655 ?
Co N1 2.1167(16) 2_655 ?
Co N1 2.1167(16) . ?
Co N3 2.2206(16) . ?
Co N3 2.2207(16) 2_655 ?
S1 C12 1.632(2) . ?
N1 C1 1.291(2) . ?
N1 N2 1.353(2) . ?
N2 C3 1.374(2) . ?
N2 H2 0.8599 . ?
N3 C3 1.324(2) . ?
N3 C11 1.381(2) . ?
N4 C12 1.150(3) . ?
C1 C1 1.481(4) 2_655 ?
C1 C2 1.489(3) . ?
C2 H2A 0.9800 . ?
C2 H2B 0.9800 . ?
C2 H2C 0.9800 . ?
C3 C4 1.420(3) . ?
C4 C5 1.354(3) . ?
C4 H4 0.9500 . ?
C5 C6 1.421(3) . ?
C5 H5A 0.9500 . ?
C6 C7 1.413(3) . ?
C6 C11 1.414(3) . ?
C7 C8 1.371(3) . ?
C7 H7 0.9500 . ?
C8 C9 1.406(3) . ?
C8 H8 0.9500 . ?
C9 C10 1.374(3) . ?
C9 H9 0.9500 . ?
C10 C11 1.409(3) . ?
C10 H10 0.9500 . ?
S2 O1 1.381(6) . ?
S2 C14 1.762(5) . ?
S2 C13 1.776(4) . ?
C13 H13A 0.9800 . ?
C13 H13B 0.9800 . ?
C13 H13C 0.9800 . ?
C14 H14A 0.9800 . ?
C14 H14B 0.9800 . ?
C14 H14C 0.9800 . ?
S3 O2 1.394(12) . ?
S3 C16 1.755(7) . ?
S3 C15 1.796(8) . ?
C15 H15A 0.9800 . ?
C15 H15B 0.9800 . ?
C15 H15C 0.9800 . ?
C16 H16A 0.9800 . ?
C16 H16B 0.9800 . ?
C16 H16C 0.9800 . ?

loop_
_geom_torsion_atom_site_label_1
_geom_torsion_atom_site_label_2
_geom_torsion_atom_site_label_3
_geom_torsion_atom_site_label_4
_geom_torsion
_geom_torsion_site_symmetry_1
_geom_torsion_site_symmetry_2
_geom_torsion_site_symmetry_3
_geom_torsion_site_symmetry_4
_geom_torsion_publ_flag
C1 N1 N2 C3 -176.72(18) . . . . ?
Co N1 N2 C3 6.0(2) . . . . ?
N2 N1 C1 C1 -179.8(2) . . . 2_655 ?
Co N1 C1 C1 -2.6(3) . . . 2_655 ?
N2 N1 C1 C2 -1.7(3) . . . . ?
Co N1 C1 C2 175.50(18) . . . . ?
C11 N3 C3 N2 179.69(17) . . . . ?
Co N3 C3 N2 -10.3(2) . . . . ?
C11 N3 C3 C4 -1.5(3) . . . . ?
Co N3 C3 C4 168.55(15) . . . . ?
N1 N2 C3 N3 3.3(3) . . . . ?
N1 N2 C3 C4 -175.59(17) . . . . ?
N3 C3 C4 C5 -2.8(3) . . . . ?
N2 C3 C4 C5 176.10(18) . . . . ?
C3 C4 C5 C6 3.0(3) . . . . ?
C4 C5 C6 C7 178.5(2) . . . . ?
C4 C5 C6 C11 0.8(3) . . . . ?
C11 C6 C7 C8 1.2(3) . . . . ?
C5 C6 C7 C8 -176.5(2) . . . . ?
C6 C7 C8 C9 2.1(3) . . . . ?
C7 C8 C9 C10 -2.5(3) . . . . ?
C8 C9 C10 C11 -0.5(3) . . . . ?
C3 N3 C11 C10 -173.48(17) . . . . ?
Co N3 C11 C10 18.3(3) . . . . ?
C3 N3 C11 C6 5.5(3) . . . . ?
Co N3 C11 C6 -162.73(14) . . . . ?
C9 C10 C11 N3 -177.23(19) . . . . ?
C9 C10 C11 C6 3.8(3) . . . . ?
C7 C6 C11 N3 176.93(18) . . . . ?
C5 C6 C11 N3 -5.2(3) . . . . ?
C7 C6 C11 C10 -4.1(3) . . . . ?
C5 C6 C11 C10 173.77(18) . . . . ?
